data_2212187
loop_
_publ_author_name
'Wang, Hai-Bo '
'Ding, Wei-Lin'
'Xing, Zhi-Tao'
'Wang, Pin-Liang'

_publ_section_title
;
 2-Methylbenzamidoxime
;
_journal_coeditor_code HB2249
_journal_issue 2
_journal_name_full 'Acta Crystallographica Section E'
_journal_page_first o487
_journal_page_last o488
_journal_paper_doi 10.1107/S160053680605598X
_journal_volume 63
_journal_year 2007
_chemical_formula_iupac 'C8 H10 N2 O'
_chemical_formula_moiety 'C8 H10 N2 O'
_chemical_formula_sum 'C8 H10 N2 O'
_chemical_formula_weight 150.18
_chemical_name_systematic
;
2-Methylbenzamidoxime
;
_space_group_IT_number 14
_symmetry_cell_setting monoclinic
_symmetry_space_group_name_Hall '-P 2yn'
_symmetry_space_group_name_H-M 'P 1 21/n 1'
_atom_sites_solution_hydrogens geom
_atom_sites_solution_primary direct
_atom_sites_solution_secondary difmap
_audit_creation_method SHELXL-97
_cell_angle_alpha 90.00
_cell_angle_beta 98.60(3)
_cell_angle_gamma 90.00
_cell_formula_units_Z 4
_cell_length_a 9.751(2)
_cell_length_b 7.0880(14)
_cell_length_c 11.982(2)
_cell_measurement_reflns_used 25
_cell_measurement_temperature 293(2)
_cell_measurement_theta_max 12
_cell_measurement_theta_min 9
_cell_volume 818.8(3)
_computing_cell_refinement 'CAD-4 Software'
_computing_data_collection 'CAD-4 Software (Enraf--Nonius, 1989)'
_computing_data_reduction 'XCAD4 (Harms & Wocadlo, 1995)'
_computing_molecular_graphics 'SHELXTL (Siemens, 1996)'
_computing_publication_material SHELXL97
_computing_structure_refinement 'SHELXL97 (Sheldrick, 1997)'
_computing_structure_solution 'SHELXS97 (Sheldrick, 1997)'
_diffrn_ambient_temperature 293(2)
_diffrn_measured_fraction_theta_full 0.996
_diffrn_measured_fraction_theta_max 0.996
_diffrn_measurement_device_type 'Enraf--Nonius CAD-4'
_diffrn_measurement_method \w/2\q
_diffrn_radiation_monochromator graphite
_diffrn_radiation_source 'fine-focus sealed tube'
_diffrn_radiation_type MoK\a
_diffrn_radiation_wavelength 0.71073
_diffrn_reflns_av_R_equivalents 0.0169
_diffrn_reflns_av_sigmaI/netI 0.0284
_diffrn_reflns_limit_h_max 12
_diffrn_reflns_limit_h_min 0
_diffrn_reflns_limit_k_max 8
_diffrn_reflns_limit_k_min 0
_diffrn_reflns_limit_l_max 14
_diffrn_reflns_limit_l_min -14
_diffrn_reflns_number 1694
_diffrn_reflns_theta_full 26.02
_diffrn_reflns_theta_max 26.02
_diffrn_reflns_theta_min 2.52
_diffrn_standards_decay_% 0
_diffrn_standards_interval_count 200
_diffrn_standards_interval_time 120
_diffrn_standards_number 3
_exptl_absorpt_coefficient_mu 0.083
_exptl_absorpt_correction_T_max 0.984
_exptl_absorpt_correction_T_min 0.968
_exptl_absorpt_correction_type psi-scan
_exptl_absorpt_process_details '(North <i>et al.</i>,  1968)'
_exptl_crystal_colour yellow
_exptl_crystal_density_diffrn 1.218
_exptl_crystal_density_method 'not measured'
_exptl_crystal_description Block
_exptl_crystal_F_000 320
_exptl_crystal_size_max 0.40
_exptl_crystal_size_mid 0.20
_exptl_crystal_size_min 0.20
_refine_diff_density_max 0.195
_refine_diff_density_min -0.217
_refine_ls_extinction_method none
_refine_ls_goodness_of_fit_ref 1.078
_refine_ls_hydrogen_treatment constr
_refine_ls_matrix_type full
_refine_ls_number_parameters 100
_refine_ls_number_reflns 1600
_refine_ls_number_restraints 0
_refine_ls_restrained_S_all 1.078
_refine_ls_R_factor_all 0.0815
_refine_ls_R_factor_gt 0.0595
_refine_ls_shift/su_max 0.000
_refine_ls_shift/su_mean 0.000
_refine_ls_structure_factor_coef Fsqd
_refine_ls_weighting_details 'calc w=1/[\s^2^(Fo^2^)+(0.1125P)^2^+0.0887P] where P=(Fo^2^+2Fc^2^)/3'
_refine_ls_weighting_scheme calc
_refine_ls_wR_factor_gt 0.1692
_refine_ls_wR_factor_ref 0.1892
_reflns_number_gt 1124
_reflns_number_total 1600
_reflns_threshold_expression I>2\s(I)
_cod_data_source_file hb2249.cif
_cod_data_source_block I
_cod_depositor_comments
;
The following automatic conversions were performed:
'_symmetry_cell_setting' value 'Monoclinic' changed to 'monoclinic'
according to '/home/saulius/struct/CIF-dictionaries/cif_core.dic'
dictionary named 'cif_core.dic' version 2.4.1 from 2010-06-29.

Automatic conversion script
Id: cif_fix_enum 1527 2010-12-29 10:47:43Z saulius 

The following automatic conversions were performed:

'_symmetry_cell_setting' value 'Monoclinic' changed to 'monoclinic'
according to /home/saulius/struct/CIF-dictionaries/cif_core.dic
dictionary named 'cif_core.dic' version 2.4.1 from 2010-06-29.

Automatic conversion script
Id: cif_fix_values 1715 2011-07-08 13:25:40Z adriana 
;
_cod_original_sg_symbol_H-M 'P 21/n'
_cod_database_code 2212187
_cod_database_fobs_code 2212187

loop_
_symmetry_equiv_pos_as_xyz
'x, y, z'
'-x+1/2, y+1/2, -z+1/2'
'-x, -y, -z'
'x-1/2, -y-1/2, z-1/2'

loop_
_atom_site_type_symbol
_atom_site_label
_atom_site_fract_x
_atom_site_fract_y
_atom_site_fract_z
_atom_site_U_iso_or_equiv
_atom_site_adp_type
_atom_site_calc_flag
_atom_site_refinement_flags
_atom_site_occupancy
O O 0.65920(16) 0.0065(2) 0.06365(14) 0.0565(5) Uani d . 1
H H1w 0.6228 -0.0688 0.0163 0.085 Uiso calc R 1
N N1 0.7473(2) 0.2577(3) 0.2082(2) 0.0756(8) Uani d . 1
H H1A 0.8035 0.1803 0.1832 0.091 Uiso calc R 1
H H1B 0.7785 0.3408 0.2578 0.091 Uiso calc R 1
N N2 0.55481(18) 0.1307(2) 0.09602(15) 0.0464(5) Uani d . 1
C C1 0.5160(4) 0.1785(4) 0.3878(2) 0.0726(8) Uani d . 1
H H1C 0.4771 0.1823 0.4568 0.109 Uiso calc R 1
H H1D 0.6152 0.1704 0.4049 0.109 Uiso calc R 1
H H1E 0.4810 0.0703 0.3445 0.109 Uiso calc R 1
C C2 0.4765(2) 0.3548(3) 0.32086(18) 0.0464(6) Uani d . 1
C C3 0.3938(2) 0.4922(3) 0.3610(2) 0.0547(6) Uani d . 1
H H3A 0.3647 0.4744 0.4307 0.066 Uiso calc R 1
C C4 0.3537(3) 0.6534(4) 0.3007(2) 0.0613(7) Uani d . 1
H H4A 0.2981 0.7421 0.3295 0.074 Uiso calc R 1
C C5 0.3960(3) 0.6826(4) 0.1984(2) 0.0655(7) Uani d . 1
H H5A 0.3699 0.7916 0.1574 0.079 Uiso calc R 1
C C6 0.4778(2) 0.5489(3) 0.1564(2) 0.0540(6) Uani d . 1
H H6A 0.5062 0.5686 0.0866 0.065 Uiso calc R 1
C C7 0.5183(2) 0.3863(3) 0.21620(17) 0.0406(5) Uani d . 1
C C8 0.6110(2) 0.2487(3) 0.16958(17) 0.0424(5) Uani d . 1

loop_
_atom_site_aniso_label
_atom_site_aniso_U_11
_atom_site_aniso_U_22
_atom_site_aniso_U_33
_atom_site_aniso_U_12
_atom_site_aniso_U_13
_atom_site_aniso_U_23
O 0.0542(10) 0.0507(10) 0.0641(10) 0.0093(7) 0.0072(8) -0.0163(8)
N1 0.0493(12) 0.0692(16) 0.1029(18) 0.0081(11) -0.0061(12) -0.0343(13)
N2 0.0491(10) 0.0419(10) 0.0481(10) 0.0061(8) 0.0077(8) -0.0084(8)
C1 0.105(2) 0.0529(15) 0.0619(16) -0.0035(15) 0.0182(15) 0.0129(12)
C2 0.0518(12) 0.0411(12) 0.0451(12) -0.0076(10) 0.0032(9) -0.0033(9)
C3 0.0542(13) 0.0604(15) 0.0504(13) -0.0077(11) 0.0112(10) -0.0113(11)
C4 0.0534(14) 0.0608(16) 0.0685(16) 0.0121(12) 0.0051(12) -0.0155(13)
C5 0.0745(17) 0.0509(14) 0.0682(17) 0.0214(13) 0.0013(13) 0.0019(12)
C6 0.0631(14) 0.0504(14) 0.0474(13) 0.0088(11) 0.0048(10) 0.0036(10)
C7 0.0404(11) 0.0325(11) 0.0467(11) -0.0024(8) -0.0003(8) -0.0053(9)
C8 0.0457(11) 0.0351(11) 0.0456(11) -0.0005(9) 0.0042(9) 0.0024(9)

loop_
_atom_type_symbol
_atom_type_description
_atom_type_scat_dispersion_real
_atom_type_scat_dispersion_imag
_atom_type_scat_source
C C 0.0033 0.0016 'International Tables Vol C Tables 4.2.6.8 and 6.1.1.4'
H H 0.0000 0.0000 'International Tables Vol C Tables 4.2.6.8 and 6.1.1.4'
N N 0.0061 0.0033 'International Tables Vol C Tables 4.2.6.8 and 6.1.1.4'
O O 0.0106 0.0060 'International Tables Vol C Tables 4.2.6.8 and 6.1.1.4'

loop_
_geom_angle_atom_site_label_1
_geom_angle_atom_site_label_2
_geom_angle_atom_site_label_3
_geom_angle
N2 O H1w 109.5
C8 N1 H1A 120.0
C8 N1 H1B 120.0
H1A N1 H1B 120.0
C8 N2 O 109.75(17)
C2 C1 H1C 109.5
C2 C1 H1D 109.5
H1C C1 H1D 109.5
C2 C1 H1E 109.5
H1C C1 H1E 109.5
H1D C1 H1E 109.5
C7 C2 C3 117.4(2)
C7 C2 C1 121.8(2)
C3 C2 C1 120.8(2)
C4 C3 C2 122.1(2)
C4 C3 H3A 118.9
C2 C3 H3A 118.9
C5 C4 C3 119.8(2)
C5 C4 H4A 120.1
C3 C4 H4A 120.1
C4 C5 C6 119.4(2)
C4 C5 H5A 120.3
C6 C5 H5A 120.3
C5 C6 C7 121.3(2)
C5 C6 H6A 119.4
C7 C6 H6A 119.4
C6 C7 C2 120.0(2)
C6 C7 C8 119.48(19)
C2 C7 C8 120.47(18)
N2 C8 N1 124.7(2)
N2 C8 C7 117.66(18)
N1 C8 C7 117.65(18)

loop_
_geom_bond_atom_site_label_1
_geom_bond_atom_site_label_2
_geom_bond_distance
O N2 1.442(2)
O H1w 0.8200
N1 C8 1.342(3)
N1 H1A 0.8600
N1 H1B 0.8600
N2 C8 1.278(3)
C1 C2 1.504(3)
C1 H1C 0.9600
C1 H1D 0.9600
C1 H1E 0.9600
C2 C7 1.393(3)
C2 C3 1.395(3)
C3 C4 1.377(4)
C3 H3A 0.9300
C4 C5 1.366(4)
C4 H4A 0.9300
C5 C6 1.381(3)
C5 H5A 0.9300
C6 C7 1.383(3)
C6 H6A 0.9300
C7 C8 1.494(3)

loop_
_geom_hbond_atom_site_label_D
_geom_hbond_atom_site_label_H
_geom_hbond_atom_site_label_A
_geom_hbond_site_symmetry_A
_geom_hbond_distance_DH
_geom_hbond_distance_HA
_geom_hbond_distance_DA
_geom_hbond_angle_DHA
N1 H1B O 2_655 0.86 2.44 3.267(3) 163
N1 H1A O . 0.86 2.22 2.542(3) 102
O H1w N2 3_655 0.82 2.08 2.787(3) 145

loop_
_geom_torsion_atom_site_label_1
_geom_torsion_atom_site_label_2
_geom_torsion_atom_site_label_3
_geom_torsion_atom_site_label_4
_geom_torsion
C7 C2 C3 C4 0.1(3)
C1 C2 C3 C4 -178.8(2)
C2 C3 C4 C5 -0.4(4)
C3 C4 C5 C6 0.5(4)
C4 C5 C6 C7 -0.3(4)
C5 C6 C7 C2 0.0(3)
C5 C6 C7 C8 -177.8(2)
C3 C2 C7 C6 0.1(3)
C1 C2 C7 C6 178.9(2)
C3 C2 C7 C8 177.87(19)
C1 C2 C7 C8 -3.3(3)
O N2 C8 N1 1.6(3)
O N2 C8 C7 -178.25(16)
C6 C7 C8 N2 -82.6(3)
C2 C7 C8 N2 99.6(2)
C6 C7 C8 N1 97.6(3)
C2 C7 C8 N1 -80.2(3)

loop_
_cod_related_entry_id
_cod_related_entry_database
_cod_related_entry_code
1 ChemSpider 2353372
